data_7228939
loop_
_publ_author_name
'Shen, Fang-Fang'
'Chen, Kai'
'Hua, Zi-Yi'
'Wang, Yuan'
'Xu, Jing'
'Chen, Mindong'
'Zhang, Yun-Qian'
'Tao, Zhu'

_publ_section_title
;
 Adducts of aqua complexes of Ln3+ with a di-hydroxylated symmetrical
 octamethyl-substituted cucurbituril: potential applications for isolation
 of heavier lanthanides
;
_journal_name_full CrystEngComm
_journal_paper_doi 10.1039/C7CE01365E
_journal_year 2017
_chemical_formula_sum 'C44 H86 Cl Lu N26 O37'
_chemical_formula_weight 1781.81
_chemical_name_systematic
;
 ?
;
_space_group_IT_number 15
_symmetry_cell_setting monoclinic
_symmetry_space_group_name_Hall '-C 2yc'
_symmetry_space_group_name_H-M 'C 1 2/c 1'
_atom_sites_solution_hydrogens geom
_atom_sites_solution_primary direct
_atom_sites_solution_secondary difmap
_audit_creation_method SHELXL-97
_audit_update_record
;
2017-05-16 deposited with the CCDC.
2017-08-18 downloaded from the CCDC.
;
_cell_angle_alpha 90.00
_cell_angle_beta 111.489(17)
_cell_angle_gamma 90.00
_cell_formula_units_Z 4
_cell_length_a 22.20(2)
_cell_length_b 12.287(13)
_cell_length_c 26.75(3)
_cell_measurement_temperature 223(2)
_cell_volume 6789(12)
_computing_cell_refinement 'SAINT (Bruker, 2005)'
_computing_data_collection 'APEX2 (Bruker, 2005)'
_computing_data_reduction SAINT
_computing_molecular_graphics 'Ortep-3 for Windows (Farrugia, 1997)'
_computing_publication_material 'WinGX (Farrugia, 1999)'
_computing_structure_refinement 'SHELXL97 (Sheldrick, 2008)'
_computing_structure_solution 'SHELXS97 (Sheldrick, 2008)'
_diffrn_ambient_temperature 223(2)
_diffrn_measured_fraction_theta_full 0.965
_diffrn_measured_fraction_theta_max 0.965
_diffrn_measurement_device_type 'Bruker Smart Apex2 CCD Detector'
_diffrn_measurement_method '\f and \w scan'
_diffrn_radiation_monochromator graphite
_diffrn_radiation_source 'fine-focus sealed tube'
_diffrn_radiation_type MoK\a
_diffrn_radiation_wavelength 0.71073
_diffrn_reflns_av_R_equivalents 0.0752
_diffrn_reflns_av_sigmaI/netI 0.0827
_diffrn_reflns_limit_h_max 26
_diffrn_reflns_limit_h_min -26
_diffrn_reflns_limit_k_max 14
_diffrn_reflns_limit_k_min -13
_diffrn_reflns_limit_l_max 31
_diffrn_reflns_limit_l_min -23
_diffrn_reflns_number 18193
_diffrn_reflns_theta_full 25.00
_diffrn_reflns_theta_max 25.00
_diffrn_reflns_theta_min 1.93
_exptl_absorpt_coefficient_mu 1.611
_exptl_absorpt_correction_T_max 0.7082
_exptl_absorpt_correction_T_min 0.6350
_exptl_absorpt_correction_type multi-scan
_exptl_absorpt_process_details 'SADABS (Bruker, 2008)'
_exptl_crystal_colour colorless
_exptl_crystal_density_diffrn 1.743
_exptl_crystal_density_method 'not measured'
_exptl_crystal_description prism
_exptl_crystal_F_000 3664
_exptl_crystal_size_max 0.31
_exptl_crystal_size_mid 0.28
_exptl_crystal_size_min 0.23
_platon_squeeze_details
;
;
_refine_diff_density_max 1.413
_refine_diff_density_min -0.918
_refine_diff_density_rms 0.152
_refine_ls_extinction_method none
_refine_ls_goodness_of_fit_ref 1.027
_refine_ls_hydrogen_treatment constr
_refine_ls_matrix_type full
_refine_ls_number_parameters 502
_refine_ls_number_reflns 5777
_refine_ls_number_restraints 12
_refine_ls_restrained_S_all 1.028
_refine_ls_R_factor_all 0.0665
_refine_ls_R_factor_gt 0.0510
_refine_ls_shift/su_max 0.000
_refine_ls_shift/su_mean 0.000
_refine_ls_structure_factor_coef Fsqd
_refine_ls_weighting_details 'calc w=1/[\s^2^(Fo^2^)+(0.0855P)^2^+0.0000P] where P=(Fo^2^+2Fc^2^)/3'
_refine_ls_weighting_scheme calc
_refine_ls_wR_factor_gt 0.1347
_refine_ls_wR_factor_ref 0.1445
_reflns_number_gt 4677
_reflns_number_total 5777
_reflns_threshold_expression >2sigma(I)
_cod_data_source_file c7ce01365e2.cif
_cod_data_source_block complex9
_cod_original_cell_volume 6790(13)
_cod_original_sg_symbol_H-M 'C 2/c'
_cod_database_code 7228939

loop_
_symmetry_equiv_pos_as_xyz
'x, y, z'
'-x, y, -z+1/2'
'x+1/2, y+1/2, z'
'-x+1/2, y+1/2, -z+1/2'
'-x, -y, -z'
'x, -y, z-1/2'
'-x+1/2, -y+1/2, -z'
'x+1/2, -y+1/2, z-1/2'

loop_
_atom_site_label
_atom_site_type_symbol
_atom_site_fract_x
_atom_site_fract_y
_atom_site_fract_z
_atom_site_U_iso_or_equiv
_atom_site_adp_type
_atom_site_occupancy
_atom_site_symmetry_multiplicity
_atom_site_calc_flag
_atom_site_refinement_flags
_atom_site_disorder_assembly
_atom_site_disorder_group
Cl1 Cl 1.1266(11) -0.4173(12) 0.9217(6) 0.376(16) Uani 0.50 1 d P . .
N13 N 1.0470(6) 0.3047(9) 1.0592(3) 0.099(3) Uani 1 1 d . . .
O9 O 1.0354(7) 0.3963(8) 1.0834(4) 0.151(5) Uani 1 1 d . . .
O10 O 0.9967(4) 0.2693(8) 1.0241(3) 0.110(3) Uani 1 1 d . . .
O11 O 1.0979(4) 0.2564(9) 1.0712(3) 0.116(3) Uani 1 1 d . . .
O1W O 1.0701(4) -0.5496(7) 0.7842(3) 0.0234(17) Uani 0.50 1 d PU . .
O2W O 1.0804(6) -0.4809(13) 0.8235(6) 0.097(5) Uani 0.50 1 d P . .
O3W O 1.0772(4) -0.3359(7) 0.8265(3) 0.037(2) Uani 0.50 1 d P . .
O4W O 1.0714(6) -0.2697(12) 0.7803(7) 0.095(5) Uani 0.50 1 d P . .
O5W O 0.9480(4) -0.2624(7) 0.7745(3) 0.031(2) Uani 0.50 1 d P . .
O6W O 0.9762(9) -0.3447(14) 0.8222(6) 0.115(6) Uani 0.50 1 d P . .
O7W O 0.9704(4) -0.4694(7) 0.8190(3) 0.0289(19) Uani 0.50 1 d PU . .
O8W O 0.9509(6) -0.5469(12) 0.7762(6) 0.085(4) Uani 0.50 1 d P . .
Lu1 Lu 1.0000 -0.40591(3) 0.7500 0.02290(15) Uani 1 2 d S . .
C1 C 1.1866(3) -0.0642(6) 0.7543(3) 0.0341(16) Uani 1 1 d . . .
C2 C 1.2190(3) 0.0951(5) 0.7224(3) 0.0339(15) Uani 1 1 d . . .
C3 C 1.2506(3) 0.0923(5) 0.7862(3) 0.0360(16) Uani 1 1 d . . .
C4 C 1.1862(3) 0.2486(5) 0.7582(3) 0.0329(15) Uani 1 1 d . . .
C5 C 1.2390(3) -0.0533(6) 0.8520(3) 0.0411(17) Uani 1 1 d . . .
H5A H 1.2854 -0.0433 0.8723 0.049 Uiso 1 1 calc R . .
H5B H 1.2304 -0.1317 0.8487 0.049 Uiso 1 1 calc R . .
C6 C 1.2434(3) 0.2325(6) 0.8548(3) 0.0390(16) Uani 1 1 d . . .
H6A H 1.2385 0.3118 0.8526 0.047 Uiso 1 1 calc R . .
H6B H 1.2894 0.2167 0.8738 0.047 Uiso 1 1 calc R . .
C7 C 1.1519(3) -0.0595(6) 0.8874(3) 0.0393(17) Uani 1 1 d . . .
C8 C 1.2210(3) 0.0894(5) 0.9165(3) 0.0366(16) Uani 1 1 d . . .
C9 C 1.1691(3) 0.0906(5) 0.9439(3) 0.0354(16) Uani 1 1 d . . .
C10 C 1.1575(3) 0.2472(6) 0.8915(3) 0.0366(17) Uani 1 1 d . . .
C11 C 1.0830(3) -0.0525(6) 0.9394(3) 0.0383(16) Uani 1 1 d . . .
H11A H 1.0970 -0.0443 0.9784 0.046 Uiso 1 1 calc R . .
H11B H 1.0800 -0.1306 0.9313 0.046 Uiso 1 1 calc R . .
C12 C 1.0852(3) 0.2371(6) 0.9409(3) 0.0377(16) Uani 1 1 d . . .
H12A H 1.0828 0.3157 0.9342 0.045 Uiso 1 1 calc R . .
H12B H 1.0982 0.2262 0.9797 0.045 Uiso 1 1 calc R . .
C13 C 0.9704(3) -0.0615(6) 0.8792(3) 0.0348(16) Uani 1 1 d . A .
C14 C 0.9981(3) 0.0935(5) 0.9324(2) 0.0318(15) Uani 1 1 d . . .
C15 C 0.9250(3) 0.0957(5) 0.9007(3) 0.0343(15) Uani 1 1 d . A .
C16 C 0.9722(3) 0.2492(5) 0.8791(3) 0.0376(17) Uani 1 1 d . . .
C17 C 1.1460(3) 0.2411(6) 0.6610(3) 0.0374(16) Uani 1 1 d . . .
H17A H 1.1732 0.2346 0.6394 0.045 Uiso 1 1 calc R . .
H17B H 1.1400 0.3188 0.6660 0.045 Uiso 1 1 calc R . .
C18 C 1.1499(3) -0.0498(6) 0.6580(3) 0.0414(17) Uani 1 1 d . . .
H18A H 1.1456 -0.1287 0.6607 0.050 Uiso 1 1 calc R . .
H18B H 1.1766 -0.0366 0.6364 0.050 Uiso 1 1 calc R . .
C19 C 1.2673(4) 0.0994(6) 0.6942(3) 0.050(2) Uani 1 1 d . . .
H19A H 1.2914 0.1671 0.7031 0.075 Uiso 1 1 calc R . .
H19B H 1.2443 0.0954 0.6556 0.075 Uiso 1 1 calc R . .
H19C H 1.2970 0.0385 0.7058 0.075 Uiso 1 1 calc R . .
C20 C 1.3237(3) 0.0893(6) 0.8082(3) 0.0469(19) Uani 1 1 d . . .
H20A H 1.3383 0.0229 0.7966 0.070 Uiso 1 1 calc R . .
H20B H 1.3395 0.0914 0.8471 0.070 Uiso 1 1 calc R . .
H20C H 1.3402 0.1517 0.7950 0.070 Uiso 1 1 calc R . .
C21 C 1.2903(4) 0.0820(7) 0.9545(4) 0.065(3) Uani 1 1 d . . .
H21A H 1.3014 0.1467 0.9768 0.098 Uiso 1 1 calc R . .
H21B H 1.3184 0.0765 0.9341 0.098 Uiso 1 1 calc R . .
H21C H 1.2957 0.0182 0.9771 0.098 Uiso 1 1 calc R . .
C22 C 1.1965(4) 0.0899(7) 1.0060(3) 0.065(3) Uani 1 1 d . . .
H22A H 1.2195 0.0222 1.0188 0.098 Uiso 1 1 calc R . .
H22B H 1.1612 0.0964 1.0190 0.098 Uiso 1 1 calc R . .
H22C H 1.2260 0.1506 1.0191 0.098 Uiso 1 1 calc R . .
N1 N 1.1823(2) -0.0060(5) 0.7108(2) 0.0365(13) Uani 1 1 d . . .
N2 N 1.2233(2) -0.0081(4) 0.7992(2) 0.0365(13) Uani 1 1 d . . .
N3 N 1.1789(2) 0.1924(4) 0.7124(2) 0.0335(13) Uani 1 1 d . . .
N4 N 1.2244(2) 0.1902(4) 0.8014(2) 0.0329(13) Uani 1 1 d . . .
N5 N 1.2027(2) -0.0047(4) 0.8822(2) 0.0371(13) Uani 1 1 d . . .
N6 N 1.1307(2) -0.0058(4) 0.9220(2) 0.0342(13) Uani 1 1 d . . .
N7 N 1.2078(3) 0.1908(4) 0.8866(2) 0.0350(13) Uani 1 1 d . . .
N8 N 1.1343(3) 0.1919(4) 0.9239(2) 0.0353(13) Uani 1 1 d . . .
N9 N 1.0196(2) -0.0045(4) 0.91455(19) 0.0327(12) Uani 1 1 d . A .
N10 N 0.9148(3) -0.0026(4) 0.8700(2) 0.0374(13) Uani 1 1 d . . .
N11 N 1.0215(3) 0.1909(4) 0.9144(2) 0.0342(13) Uani 1 1 d . A .
N12 N 0.9162(3) 0.1930(4) 0.8682(2) 0.0381(14) Uani 1 1 d . . .
O1 O 1.1644(2) -0.1550(4) 0.7547(2) 0.0491(13) Uani 1 1 d . . .
O2 O 1.1298(3) -0.1452(5) 0.8647(2) 0.0629(16) Uani 1 1 d . . .
O3 O 0.9740(2) -0.1499(4) 0.8614(2) 0.0534(14) Uani 1 1 d . . .
O4 O 1.1634(2) 0.3376(4) 0.76014(19) 0.0469(12) Uani 1 1 d . . .
O5 O 1.1396(3) 0.3367(4) 0.8718(2) 0.0539(14) Uani 1 1 d . . .
O6 O 0.9781(3) 0.3377(5) 0.8607(2) 0.0658(17) Uani 1 1 d . A .
O7 O 1.0169(5) 0.0905(7) 0.9873(3) 0.049(3) Uani 0.559(13) 1 d P A 1
O8 O 0.8849(5) 0.0915(8) 0.9283(4) 0.039(3) Uani 0.441(13) 1 d P A 2

loop_
_atom_site_aniso_label
_atom_site_aniso_U_11
_atom_site_aniso_U_22
_atom_site_aniso_U_33
_atom_site_aniso_U_23
_atom_site_aniso_U_13
_atom_site_aniso_U_12
Cl1 0.45(3) 0.245(18) 0.192(13) 0.021(9) -0.170(16) -0.012(14)
N13 0.124(9) 0.112(10) 0.050(5) -0.015(5) 0.019(5) -0.038(7)
O9 0.251(14) 0.101(8) 0.098(7) -0.029(5) 0.061(8) -0.039(7)
O10 0.098(6) 0.138(8) 0.080(5) -0.039(5) 0.016(4) -0.009(5)
O11 0.070(5) 0.195(11) 0.081(5) 0.016(5) 0.024(4) 0.000(6)
O1W 0.028(4) 0.013(4) 0.028(4) 0.005(3) 0.009(3) 0.017(3)
O2W 0.064(8) 0.091(12) 0.098(10) 0.022(9) -0.017(7) 0.004(8)
O3W 0.039(5) 0.003(5) 0.039(5) 0.004(3) -0.021(4) -0.007(4)
O4W 0.048(7) 0.086(11) 0.149(14) -0.069(10) 0.033(8) -0.025(7)
O5W 0.033(5) 0.024(5) 0.037(5) -0.002(4) 0.015(4) 0.013(4)
O6W 0.206(18) 0.104(13) 0.086(10) -0.025(9) 0.113(12) 0.005(12)
O7W 0.053(5) 0.005(4) 0.038(4) -0.002(3) 0.028(4) -0.001(4)
O8W 0.072(9) 0.062(10) 0.141(13) 0.040(9) 0.063(9) 0.004(7)
Lu1 0.0210(2) 0.0135(2) 0.0332(2) 0.000 0.00869(14) 0.000
C1 0.028(3) 0.024(4) 0.053(4) -0.002(3) 0.018(3) -0.002(3)
C2 0.025(3) 0.022(4) 0.058(4) -0.005(3) 0.019(3) 0.003(3)
C3 0.024(3) 0.025(4) 0.056(4) -0.002(3) 0.011(3) 0.004(3)
C4 0.028(3) 0.017(4) 0.055(4) 0.001(3) 0.017(3) -0.002(3)
C5 0.035(4) 0.029(4) 0.057(4) 0.008(3) 0.014(3) 0.011(3)
C6 0.030(3) 0.030(4) 0.050(4) -0.006(3) 0.007(3) -0.010(3)
C7 0.034(4) 0.032(5) 0.047(4) -0.004(3) 0.010(3) -0.006(3)
C8 0.031(3) 0.025(4) 0.045(4) 0.004(3) 0.004(3) 0.002(3)
C9 0.033(3) 0.025(4) 0.039(4) -0.003(3) 0.003(3) 0.002(3)
C10 0.040(4) 0.025(4) 0.037(4) -0.006(3) 0.005(3) 0.008(3)
C11 0.042(4) 0.031(4) 0.040(4) 0.015(3) 0.012(3) 0.004(3)
C12 0.043(4) 0.029(4) 0.037(4) -0.009(3) 0.009(3) -0.004(3)
C13 0.040(4) 0.027(4) 0.040(4) 0.002(3) 0.017(3) 0.001(3)
C14 0.043(4) 0.021(4) 0.031(3) 0.005(3) 0.013(3) -0.001(3)
C15 0.045(4) 0.021(4) 0.040(4) 0.005(3) 0.019(3) 0.002(3)
C16 0.052(4) 0.020(4) 0.038(4) -0.003(3) 0.013(3) -0.001(3)
C17 0.041(4) 0.022(4) 0.047(4) 0.001(3) 0.013(3) -0.011(3)
C18 0.035(4) 0.025(4) 0.066(5) -0.010(3) 0.021(3) 0.007(3)
C19 0.049(5) 0.049(5) 0.064(5) -0.010(4) 0.036(4) -0.005(4)
C20 0.022(3) 0.040(5) 0.078(5) 0.000(4) 0.017(3) -0.002(3)
C21 0.046(5) 0.060(7) 0.073(6) -0.003(4) 0.002(4) 0.005(4)
C22 0.058(5) 0.079(7) 0.045(5) 0.000(4) 0.003(4) 0.010(4)
N1 0.026(3) 0.024(4) 0.054(3) -0.007(2) 0.009(2) -0.002(2)
N2 0.034(3) 0.019(3) 0.060(4) 0.001(2) 0.021(3) -0.007(2)
N3 0.032(3) 0.016(3) 0.048(3) -0.002(2) 0.010(2) 0.000(2)
N4 0.034(3) 0.016(3) 0.048(3) -0.001(2) 0.014(2) 0.004(2)
N5 0.033(3) 0.026(4) 0.051(3) -0.006(2) 0.014(2) -0.004(2)
N6 0.031(3) 0.021(3) 0.049(3) -0.002(2) 0.012(2) -0.005(2)
N7 0.039(3) 0.020(3) 0.046(3) 0.004(2) 0.015(2) -0.001(2)
N8 0.036(3) 0.028(4) 0.039(3) 0.002(2) 0.012(2) -0.004(2)
N9 0.033(3) 0.026(3) 0.038(3) 0.003(2) 0.012(2) -0.002(2)
N10 0.039(3) 0.016(3) 0.054(3) 0.000(2) 0.013(3) -0.003(2)
N11 0.041(3) 0.021(4) 0.037(3) 0.004(2) 0.010(2) -0.005(2)
N12 0.041(3) 0.023(4) 0.047(3) 0.003(2) 0.012(3) 0.000(2)
O1 0.050(3) 0.022(3) 0.074(3) -0.004(2) 0.021(3) -0.009(2)
O2 0.066(4) 0.041(4) 0.092(4) -0.030(3) 0.040(3) -0.028(3)
O3 0.053(3) 0.026(3) 0.074(4) -0.013(3) 0.013(3) 0.003(2)
O4 0.054(3) 0.024(3) 0.064(3) -0.001(2) 0.022(2) 0.008(2)
O5 0.074(4) 0.025(3) 0.071(3) 0.013(2) 0.036(3) 0.017(3)
O6 0.062(4) 0.031(4) 0.088(4) 0.028(3) 0.008(3) -0.006(3)
O7 0.074(7) 0.048(7) 0.035(5) 0.009(4) 0.031(5) 0.000(5)
O8 0.047(7) 0.045(8) 0.031(6) 0.008(4) 0.020(5) 0.014(5)

loop_
_atom_type_symbol
_atom_type_description
_atom_type_scat_dispersion_real
_atom_type_scat_dispersion_imag
_atom_type_scat_source
C C 0.0033 0.0016 'International Tables Vol C Tables 4.2.6.8 and 6.1.1.4'
H H 0.0000 0.0000 'International Tables Vol C Tables 4.2.6.8 and 6.1.1.4'
N N 0.0061 0.0033 'International Tables Vol C Tables 4.2.6.8 and 6.1.1.4'
O O 0.0106 0.0060 'International Tables Vol C Tables 4.2.6.8 and 6.1.1.4'
Lu Lu -0.4720 5.8584 'International Tables Vol C Tables 4.2.6.8 and 6.1.1.4'
Cl Cl 0.1484 0.1585 'International Tables Vol C Tables 4.2.6.8 and 6.1.1.4'

loop_
_geom_angle_atom_site_label_1
_geom_angle_atom_site_label_2
_geom_angle_atom_site_label_3
_geom_angle
_geom_angle_site_symmetry_1
_geom_angle_site_symmetry_3
O11 N13 O10 121.4(12) . .
O11 N13 O9 126.7(11) . .
O10 N13 O9 111.7(12) . .
O2W O1W O8W 138.1(10) . 2_756
O2W O1W Lu1 73.6(6) . .
O8W O1W Lu1 70.2(6) 2_756 .
O1W O2W O3W 133.3(10) . .
O1W O2W Lu1 73.6(6) . .
O3W O2W Lu1 67.0(5) . .
O4W O3W O2W 121.0(9) . .
O4W O3W Lu1 69.2(5) . .
O2W O3W Lu1 67.4(4) . .
O5W O4W O3W 147.8(11) 2_756 .
O5W O4W Lu1 76.1(6) 2_756 .
O3W O4W Lu1 73.7(7) . .
O4W O5W O6W 134.7(10) 2_756 .
O4W O5W Lu1 69.1(6) 2_756 .
O6W O5W Lu1 69.5(5) . .
O7W O6W O5W 126.7(11) . .
O7W O6W Lu1 70.7(5) . .
O5W O6W Lu1 71.0(5) . .
O8W O7W O6W 134.6(9) . .
O8W O7W Lu1 71.1(6) . .
O6W O7W Lu1 70.4(5) . .
O7W O8W O1W 139.2(10) . 2_756
O7W O8W Lu1 72.7(6) . .
O1W O8W Lu1 71.5(5) 2_756 .
O4W Lu1 O4W 83.4(8) . 2_756
O4W Lu1 O8W 143.8(6) . .
O4W Lu1 O8W 108.8(5) 2_756 .
O4W Lu1 O8W 108.8(5) . 2_756
O4W Lu1 O8W 143.8(6) 2_756 2_756
O8W Lu1 O8W 81.7(7) . 2_756
O4W Lu1 O3W 37.1(5) . .
O4W Lu1 O3W 103.9(5) 2_756 .
O8W Lu1 O3W 107.1(5) . .
O8W Lu1 O3W 105.8(4) 2_756 .
O4W Lu1 O3W 103.9(5) . 2_756
O4W Lu1 O3W 37.1(5) 2_756 2_756
O8W Lu1 O3W 105.8(4) . 2_756
O8W Lu1 O3W 107.1(5) 2_756 2_756
O3W Lu1 O3W 136.1(4) . 2_756
O4W Lu1 O6W 73.2(7) . 2_756
O4W Lu1 O6W 78.6(6) 2_756 2_756
O8W Lu1 O6W 141.6(7) . 2_756
O8W Lu1 O6W 73.1(6) 2_756 2_756
O3W Lu1 O6W 107.3(5) . 2_756
O3W Lu1 O6W 57.2(5) 2_756 2_756
O4W Lu1 O6W 78.6(6) . .
O4W Lu1 O6W 73.2(7) 2_756 .
O8W Lu1 O6W 73.1(6) . .
O8W Lu1 O6W 141.6(7) 2_756 .
O3W Lu1 O6W 57.2(5) . .
O3W Lu1 O6W 107.3(5) 2_756 .
O6W Lu1 O6W 141.9(9) 2_756 .
O4W Lu1 O2W 146.0(7) . 2_756
O4W Lu1 O2W 76.5(6) 2_756 2_756
O8W Lu1 O2W 69.7(6) . 2_756
O8W Lu1 O2W 75.1(5) 2_756 2_756
O3W Lu1 O2W 176.5(5) . 2_756
O3W Lu1 O2W 45.6(5) 2_756 2_756
O6W Lu1 O2W 76.1(7) 2_756 2_756
O6W Lu1 O2W 120.0(6) . 2_756
O4W Lu1 O2W 76.5(6) . .
O4W Lu1 O2W 146.0(7) 2_756 .
O8W Lu1 O2W 75.1(5) . .
O8W Lu1 O2W 69.7(6) 2_756 .
O3W Lu1 O2W 45.6(5) . .
O3W Lu1 O2W 176.5(5) 2_756 .
O6W Lu1 O2W 120.0(6) 2_756 .
O6W Lu1 O2W 76.1(6) . .
O2W Lu1 O2W 133.0(8) 2_756 .
O4W Lu1 O1W 176.6(4) . 2_756
O4W Lu1 O1W 98.2(5) 2_756 2_756
O8W Lu1 O1W 38.3(4) . 2_756
O8W Lu1 O1W 68.1(4) 2_756 2_756
O3W Lu1 O1W 144.3(3) . 2_756
O3W Lu1 O1W 76.1(3) 2_756 2_756
O6W Lu1 O1W 104.2(5) 2_756 2_756
O6W Lu1 O1W 104.6(5) . 2_756
O2W Lu1 O1W 32.7(4) 2_756 2_756
O2W Lu1 O1W 103.3(5) . 2_756
O4W Lu1 O1W 98.2(5) . .
O4W Lu1 O1W 176.6(4) 2_756 .
O8W Lu1 O1W 68.1(4) . .
O8W Lu1 O1W 38.3(4) 2_756 .
O3W Lu1 O1W 76.1(3) . .
O3W Lu1 O1W 144.3(3) 2_756 .
O6W Lu1 O1W 104.6(5) 2_756 .
O6W Lu1 O1W 104.2(5) . .
O2W Lu1 O1W 103.3(5) 2_756 .
O2W Lu1 O1W 32.7(4) . .
O1W Lu1 O1W 80.3(4) 2_756 .
O1 C1 N1 126.5(6) . .
O1 C1 N2 124.5(6) . .
N1 C1 N2 108.9(6) . .
N1 C2 N3 113.8(5) . .
N1 C2 C19 111.5(6) . .
N3 C2 C19 112.1(6) . .
N1 C2 C3 101.7(5) . .
N3 C2 C3 102.4(5) . .
C19 C2 C3 114.8(6) . .
N4 C3 N2 112.6(6) . .
N4 C3 C20 113.1(6) . .
N2 C3 C20 111.4(5) . .
N4 C3 C2 102.6(5) . .
N2 C3 C2 102.3(5) . .
C20 C3 C2 114.1(6) . .
O4 C4 N4 125.4(6) . .
O4 C4 N3 125.4(6) . .
N4 C4 N3 109.2(6) . .
N2 C5 N5 113.7(6) . .
N2 C5 H5A 108.8 . .
N5 C5 H5A 108.8 . .
N2 C5 H5B 108.8 . .
N5 C5 H5B 108.8 . .
H5A C5 H5B 107.7 . .
N4 C6 N7 115.7(5) . .
N4 C6 H6A 108.4 . .
N7 C6 H6A 108.4 . .
N4 C6 H6B 108.4 . .
N7 C6 H6B 108.4 . .
H6A C6 H6B 107.4 . .
O2 C7 N6 125.5(6) . .
O2 C7 N5 124.8(7) . .
N6 C7 N5 109.7(6) . .
N5 C8 N7 112.8(6) . .
N5 C8 C21 111.2(6) . .
N7 C8 C21 112.0(6) . .
N5 C8 C9 102.7(5) . .
N7 C8 C9 102.3(5) . .
C21 C8 C9 115.2(6) . .
N6 C9 N8 113.2(5) . .
N6 C9 C22 111.8(6) . .
N8 C9 C22 110.3(6) . .
N6 C9 C8 103.0(5) . .
N8 C9 C8 102.5(5) . .
C22 C9 C8 115.6(6) . .
O5 C10 N8 126.3(7) . .
O5 C10 N7 124.5(7) . .
N8 C10 N7 109.1(6) . .
N6 C11 N9 113.7(5) . .
N6 C11 H11A 108.8 . .
N9 C11 H11A 108.8 . .
N6 C11 H11B 108.8 . .
N9 C11 H11B 108.8 . .
H11A C11 H11B 107.7 . .
N8 C12 N11 114.3(5) . .
N8 C12 H12A 108.7 . .
N11 C12 H12A 108.7 . .
N8 C12 H12B 108.7 . .
N11 C12 H12B 108.7 . .
H12A C12 H12B 107.6 . .
O3 C13 N9 126.3(6) . .
O3 C13 N10 126.3(6) . .
N9 C13 N10 107.3(6) . .
O7 C14 N9 108.9(6) . .
O7 C14 N11 111.7(6) . .
N9 C14 N11 112.1(5) . .
O7 C14 C15 116.0(7) . .
N9 C14 C15 104.2(5) . .
N11 C14 C15 103.7(5) . .
O8 C15 N10 106.5(7) . .
O8 C15 N12 112.9(7) . .
N10 C15 N12 113.3(6) . .
O8 C15 C14 118.2(7) . .
N10 C15 C14 102.5(5) . .
N12 C15 C14 103.2(5) . .
O6 C16 N11 125.0(7) . .
O6 C16 N12 126.2(7) . .
N11 C16 N12 108.8(6) . .
N3 C17 N12 113.6(5) . 2_756
N3 C17 H17A 108.8 . .
N12 C17 H17A 108.8 2_756 .
N3 C17 H17B 108.8 . .
N12 C17 H17B 108.8 2_756 .
H17A C17 H17B 107.7 . .
N1 C18 N10 113.4(5) . 2_756
N1 C18 H18A 108.9 . .
N10 C18 H18A 108.9 2_756 .
N1 C18 H18B 108.9 . .
N10 C18 H18B 108.9 2_756 .
H18A C18 H18B 107.7 . .
C2 C19 H19A 109.5 . .
C2 C19 H19B 109.5 . .
H19A C19 H19B 109.5 . .
C2 C19 H19C 109.5 . .
H19A C19 H19C 109.5 . .
H19B C19 H19C 109.5 . .
C3 C20 H20A 109.5 . .
C3 C20 H20B 109.5 . .
H20A C20 H20B 109.5 . .
C3 C20 H20C 109.5 . .
H20A C20 H20C 109.5 . .
H20B C20 H20C 109.5 . .
C8 C21 H21A 109.5 . .
C8 C21 H21B 109.5 . .
H21A C21 H21B 109.5 . .
C8 C21 H21C 109.5 . .
H21A C21 H21C 109.5 . .
H21B C21 H21C 109.5 . .
C9 C22 H22A 109.5 . .
C9 C22 H22B 109.5 . .
H22A C22 H22B 109.5 . .
C9 C22 H22C 109.5 . .
H22A C22 H22C 109.5 . .
H22B C22 H22C 109.5 . .
C1 N1 C18 120.4(6) . .
C1 N1 C2 114.5(5) . .
C18 N1 C2 124.7(6) . .
C1 N2 C5 121.4(6) . .
C1 N2 C3 112.4(6) . .
C5 N2 C3 125.7(6) . .
C4 N3 C17 120.2(6) . .
C4 N3 C2 112.8(5) . .
C17 N3 C2 125.6(6) . .
C4 N4 C6 121.3(6) . .
C4 N4 C3 112.7(5) . .
C6 N4 C3 125.3(5) . .
C7 N5 C8 112.5(6) . .
C7 N5 C5 119.9(6) . .
C8 N5 C5 126.6(6) . .
C7 N6 C11 120.9(6) . .
C7 N6 C9 112.0(6) . .
C11 N6 C9 126.5(6) . .
C10 N7 C8 113.1(6) . .
C10 N7 C6 121.3(6) . .
C8 N7 C6 125.6(6) . .
C10 N8 C12 121.5(6) . .
C10 N8 C9 113.0(6) . .
C12 N8 C9 125.1(6) . .
C13 N9 C14 112.5(5) . .
C13 N9 C11 120.9(6) . .
C14 N9 C11 125.1(5) . .
C13 N10 C15 113.5(6) . .
C13 N10 C18 121.9(6) . 2_756
C15 N10 C18 123.0(6) . 2_756
C16 N11 C12 121.8(6) . .
C16 N11 C14 111.7(5) . .
C12 N11 C14 124.4(5) . .
C16 N12 C17 121.9(6) . 2_756
C16 N12 C15 112.3(5) . .
C17 N12 C15 123.7(6) 2_756 .

loop_
_geom_bond_atom_site_label_1
_geom_bond_atom_site_label_2
_geom_bond_distance
_geom_bond_site_symmetry_2
N13 O11 1.210(13) .
N13 O10 1.246(11) .
N13 O9 1.369(13) .
O1W O2W 1.301(17) .
O1W O8W 1.509(17) 2_756
O1W Lu1 2.309(7) .
O2W O3W 1.785(19) .
O2W Lu1 2.308(12) .
O3W O4W 1.446(19) .
O3W Lu1 2.301(7) .
O4W O5W 1.369(18) 2_756
O4W Lu1 2.242(12) .
O5W O4W 1.369(18) 2_756
O5W O6W 1.568(19) .
O5W Lu1 2.329(8) .
O6W O7W 1.538(19) .
O6W Lu1 2.307(11) .
O7W O8W 1.428(18) .
O7W Lu1 2.310(8) .
O8W O1W 1.509(17) 2_756
O8W Lu1 2.290(12) .
Lu1 O4W 2.242(12) 2_756
Lu1 O8W 2.290(12) 2_756
Lu1 O3W 2.301(7) 2_756
Lu1 O6W 2.307(11) 2_756
Lu1 O2W 2.308(12) 2_756
Lu1 O1W 2.309(7) 2_756
C1 O1 1.220(8) .
C1 N1 1.339(9) .
C1 N2 1.365(9) .
C2 N1 1.456(8) .
C2 N3 1.457(8) .
C2 C19 1.519(10) .
C2 C3 1.590(10) .
C3 N4 1.458(8) .
C3 N2 1.471(8) .
C3 C20 1.509(9) .
C4 O4 1.214(8) .
C4 N4 1.360(8) .
C4 N3 1.364(8) .
C5 N2 1.437(9) .
C5 N5 1.461(9) .
C5 H5A 0.9800 .
C5 H5B 0.9800 .
C6 N4 1.430(8) .
C6 N7 1.451(9) .
C6 H6A 0.9800 .
C6 H6B 0.9800 .
C7 O2 1.225(9) .
C7 N6 1.354(9) .
C7 N5 1.363(9) .
C8 N5 1.439(8) .
C8 N7 1.450(8) .
C8 C21 1.504(10) .
C8 C9 1.578(10) .
C9 N6 1.451(8) .
C9 N8 1.460(8) .
C9 C22 1.544(10) .
C10 O5 1.221(8) .
C10 N8 1.344(9) .
C10 N7 1.362(8) .
C11 N6 1.423(9) .
C11 N9 1.444(8) .
C11 H11A 0.9800 .
C11 H11B 0.9800 .
C12 N8 1.436(9) .
C12 N11 1.446(8) .
C12 H12A 0.9800 .
C12 H12B 0.9800 .
C13 O3 1.200(8) .
C13 N9 1.349(8) .
C13 N10 1.374(9) .
C14 O7 1.374(11) .
C14 N9 1.439(8) .
C14 N11 1.455(8) .
C14 C15 1.532(10) .
C15 O8 1.351(12) .
C15 N10 1.430(8) .
C15 N12 1.449(8) .
C16 O6 1.220(8) .
C16 N11 1.357(8) .
C16 N12 1.358(9) .
C17 N3 1.430(8) .
C17 N12 1.440(8) 2_756
C17 H17A 0.9800 .
C17 H17B 0.9800 .
C18 N1 1.434(9) .
C18 N10 1.473(8) 2_756
C18 H18A 0.9800 .
C18 H18B 0.9800 .
C19 H19A 0.9700 .
C19 H19B 0.9700 .
C19 H19C 0.9700 .
C20 H20A 0.9700 .
C20 H20B 0.9700 .
C20 H20C 0.9700 .
C21 H21A 0.9700 .
C21 H21B 0.9700 .
C21 H21C 0.9700 .
C22 H22A 0.9700 .
C22 H22B 0.9700 .
C22 H22C 0.9700 .
N10 C18 1.473(8) 2_756
N12 C17 1.440(8) 2_756

loop_
_platon_squeeze_void_nr
_platon_squeeze_void_average_x
_platon_squeeze_void_average_y
_platon_squeeze_void_average_z
_platon_squeeze_void_volume
_platon_squeeze_void_count_electrons
_platon_squeeze_void_content
1 0.750 0.250 0.000 148 53 ' '
2 1.000 -0.095 0.250 115 35 ' '
3 0.250 0.250 0.500 148 53 ' '
4 0.750 -0.250 0.500 148 53 ' '
5 1.000 0.095 0.750 115 35 ' '
6 0.250 -0.250 1.000 148 53 ' '
7 0.500 0.405 0.250 115 35 ' '
8 0.500 0.595 0.750 115 35 ' '
